data_1547314
loop_
_publ_author_name
'Arunprasath, Dhanarajan'
'Devi Bala, Balasubramanian'
'Sekar, Govindasamy'

_publ_section_title
;
 Stereoselective Construction of \a-Tetralone-Fused Spirooxindoles via
 Pd-Catalyzed Domino Carbene Migratory Insertion/Conjugate Addition
 Sequence.
;
_journal_issue 19
_journal_name_full 'Organic letters'
_journal_page_first 5280
_journal_page_last 5283
_journal_paper_doi 10.1021/acs.orglett.7b02555
_journal_volume 19
_journal_year 2017
_chemical_formula_sum 'C31 H24 Cl3 N O2'
_chemical_formula_weight 548.86
_space_group_crystal_system triclinic
_space_group_IT_number 2
_space_group_name_Hall '-P 1'
_space_group_name_H-M_alt 'P -1'
_symmetry_space_group_name_Hall '-P 1'
_symmetry_space_group_name_H-M 'P -1'
_atom_sites_solution_hydrogens geom
_audit_creation_method SHELXL-2014/7
_cell_angle_alpha 114.5329(10)
_cell_angle_beta 105.8396(10)
_cell_angle_gamma 100.6194(10)
_cell_formula_units_Z 2
_cell_length_a 10.9070(3)
_cell_length_b 11.8602(3)
_cell_length_c 12.5989(3)
_cell_measurement_reflns_used 7718
_cell_measurement_temperature 296(2)
_cell_measurement_theta_max 25.89
_cell_measurement_theta_min 2.34
_cell_volume 1341.35(6)
_computing_cell_refinement 'Bruker SAINT'
_computing_data_collection 'Bruker APEX2'
_computing_data_reduction 'Bruker SAINT'
_computing_molecular_graphics 'Bruker SHELXTL'
_computing_publication_material 'Bruker SHELXTL'
_computing_structure_refinement 'SHELXL-2014/7 (Sheldrick, 2014)'
_computing_structure_solution 'SHELXS-97 (Sheldrick 2008)'
_diffrn_ambient_temperature 296(2)
_diffrn_measured_fraction_theta_full 1.000
_diffrn_measured_fraction_theta_max 1.000
_diffrn_measurement_device_type 'Bruker APEX-II CCD'
_diffrn_measurement_method '\f and \w scans'
_diffrn_radiation_type MoK\a
_diffrn_radiation_wavelength 0.71073
_diffrn_reflns_av_R_equivalents 0.0184
_diffrn_reflns_av_unetI/netI 0.0196
_diffrn_reflns_Laue_measured_fraction_full 1.000
_diffrn_reflns_Laue_measured_fraction_max 1.000
_diffrn_reflns_limit_h_max 12
_diffrn_reflns_limit_h_min -12
_diffrn_reflns_limit_k_max 14
_diffrn_reflns_limit_k_min -14
_diffrn_reflns_limit_l_max 14
_diffrn_reflns_limit_l_min -14
_diffrn_reflns_number 17084
_diffrn_reflns_point_group_measured_fraction_full 1.000
_diffrn_reflns_point_group_measured_fraction_max 1.000
_diffrn_reflns_theta_full 24.998
_diffrn_reflns_theta_max 24.998
_diffrn_reflns_theta_min 1.930
_exptl_absorpt_coefficient_mu 0.371
_exptl_absorpt_correction_T_max 0.943
_exptl_absorpt_correction_T_min 0.913
_exptl_absorpt_correction_type multi-scan
_exptl_absorpt_process_details 'SADABS V2014/5(Bruker AXS.Inc)'
_exptl_crystal_colour colourless
_exptl_crystal_density_diffrn 1.359
_exptl_crystal_description BLock
_exptl_crystal_F_000 568
_exptl_crystal_size_max 0.250
_exptl_crystal_size_mid 0.220
_exptl_crystal_size_min 0.160
_refine_diff_density_max 1.001
_refine_diff_density_min -0.865
_refine_diff_density_rms 0.063
_refine_ls_extinction_method none
_refine_ls_goodness_of_fit_ref 0.941
_refine_ls_hydrogen_treatment constr
_refine_ls_matrix_type full
_refine_ls_number_parameters 334
_refine_ls_number_reflns 4715
_refine_ls_number_restraints 0
_refine_ls_restrained_S_all 0.941
_refine_ls_R_factor_all 0.0984
_refine_ls_R_factor_gt 0.0801
_refine_ls_shift/su_max 0.005
_refine_ls_shift/su_mean 0.001
_refine_ls_structure_factor_coef Fsqd
_refine_ls_weighting_details 'w=1/[\s^2^(Fo^2^)+(0.0837P)^2^+3.3834P] where P=(Fo^2^+2Fc^2^)/3'
_refine_ls_weighting_scheme calc
_refine_ls_wR_factor_gt 0.1957
_refine_ls_wR_factor_ref 0.2135
_reflns_Friedel_coverage 0.000
_reflns_number_gt 3627
_reflns_number_total 4715
_reflns_threshold_expression 'I > 2\s(I)'
_cod_data_source_file ol7b02555_si_002.cif
_cod_data_source_block spiro
_cod_depositor_comments 'Adding full bibliography for 1547312--1547317.cif.'
_cod_database_code 1547314
_shelx_shelxl_version_number 2014/7
_shelx_space_group_comment
; 
The symmetry employed for this shelxl refinement is uniquely defined 
by the following loop, which should always be used as a source of 
symmetry information in preference to the above space-group names. 
They are only intended as comments. 
;
_shelx_estimated_absorpt_t_min 0.913
_shelx_estimated_absorpt_t_max 0.943

loop_
_space_group_symop_operation_xyz
'x, y, z'
'-x, -y, -z'

loop_
_atom_site_label
_atom_site_type_symbol
_atom_site_fract_x
_atom_site_fract_y
_atom_site_fract_z
_atom_site_U_iso_or_equiv
_atom_site_adp_type
_atom_site_occupancy
_atom_site_site_symmetry_order
_atom_site_calc_flag
_atom_site_refinement_flags_posn
_atom_site_refinement_flags_adp
C1 C 0.4907(4) -0.0568(4) 0.3432(4) 0.0599(11) Uani 1 1 d . .
H1 H 0.4261 -0.0168 0.3551 0.072 Uiso 1 1 calc R U
C2 C 0.4831(6) -0.1687(5) 0.3540(5) 0.0757(14) Uani 1 1 d . .
H2 H 0.4134 -0.2030 0.3729 0.091 Uiso 1 1 calc R U
C3 C 0.5742(6) -0.2289(5) 0.3379(5) 0.0808(16) Uani 1 1 d . .
H3 H 0.5684 -0.3039 0.3462 0.097 Uiso 1 1 calc R U
C4 C 0.6753(6) -0.1792(5) 0.3092(5) 0.0860(17) Uani 1 1 d . .
H4 H 0.7387 -0.2209 0.2974 0.103 Uiso 1 1 calc R U
C5 C 0.6853(5) -0.0658(5) 0.2970(4) 0.0652(12) Uani 1 1 d . .
H5 H 0.7545 -0.0329 0.2768 0.078 Uiso 1 1 calc R U
C6 C 0.5921(4) -0.0036(3) 0.3151(3) 0.0447(8) Uani 1 1 d . .
C7 C 0.6078(4) 0.1225(4) 0.3100(4) 0.0497(9) Uani 1 1 d . .
H7A H 0.6696 0.1952 0.3928 0.060 Uiso 1 1 calc R U
H7B H 0.6492 0.1198 0.2503 0.060 Uiso 1 1 calc R U
C8 C 0.3791(3) 0.0815(3) 0.1515(3) 0.0376(7) Uani 1 1 d . .
C9 C 0.3626(4) -0.0353(3) 0.0494(4) 0.0483(9) Uani 1 1 d . .
H9 H 0.4261 -0.0777 0.0538 0.058 Uiso 1 1 calc R U
C10 C 0.2478(5) -0.0864(4) -0.0595(4) 0.0560(10) Uani 1 1 d . .
H10 H 0.2345 -0.1644 -0.1301 0.067 Uiso 1 1 calc R U
C11 C 0.1529(4) -0.0253(4) -0.0662(3) 0.0537(10) Uani 1 1 d . .
H11 H 0.0762 -0.0628 -0.1406 0.064 Uiso 1 1 calc R U
C12 C 0.1706(4) 0.0920(3) 0.0371(3) 0.0449(8) Uani 1 1 d . .
H12 H 0.1064 0.1336 0.0326 0.054 Uiso 1 1 calc R U
C13 C 0.2850(3) 0.1457(3) 0.1464(3) 0.0362(7) Uani 1 1 d . .
C14 C 0.3325(3) 0.2691(3) 0.2733(3) 0.0371(7) Uani 1 1 d . .
C15 C 0.3884(4) 0.3999(3) 0.2718(3) 0.0417(8) Uani 1 1 d . .
H15 H 0.4347 0.4697 0.3606 0.050 Uiso 1 1 calc R U
C16 C 0.2703(4) 0.4359(4) 0.2118(4) 0.0542(10) Uani 1 1 d . .
H16A H 0.3062 0.5181 0.2137 0.065 Uiso 1 1 calc R U
H16B H 0.2206 0.3681 0.1238 0.065 Uiso 1 1 calc R U
C17 C 0.1759(5) 0.4499(4) 0.2782(4) 0.0632(11) Uani 1 1 d . .
C18 C 0.1523(4) 0.3612(4) 0.3322(3) 0.0498(9) Uani 1 1 d . .
C19 C 0.0543(4) 0.3622(4) 0.3830(4) 0.0621(11) Uani 1 1 d . .
H19 H 0.0064 0.4198 0.3847 0.075 Uiso 1 1 calc R U
C20 C 0.0269(5) 0.2806(5) 0.4303(4) 0.0663(12) Uani 1 1 d . .
H20 H -0.0391 0.2824 0.4642 0.080 Uiso 1 1 calc R U
C21 C 0.0978(4) 0.1952(5) 0.4276(4) 0.0610(11) Uani 1 1 d . .
H21 H 0.0794 0.1387 0.4593 0.073 Uiso 1 1 calc R U
C22 C 0.1961(4) 0.1936(4) 0.3780(4) 0.0502(9) Uani 1 1 d . .
H22 H 0.2433 0.1356 0.3768 0.060 Uiso 1 1 calc R U
C23 C 0.2260(4) 0.2761(3) 0.3299(3) 0.0415(8) Uani 1 1 d . .
C24 C 0.4585(3) 0.2552(3) 0.3526(3) 0.0385(8) Uani 1 1 d . .
C25 C 0.4929(4) 0.3977(3) 0.2137(3) 0.0436(8) Uani 1 1 d . .
C26 C 0.4586(5) 0.3450(4) 0.0842(4) 0.0579(10) Uani 1 1 d . .
H26 H 0.3676 0.3079 0.0297 0.069 Uiso 1 1 calc R U
C27 C 0.5561(6) 0.3465(5) 0.0352(5) 0.0743(13) Uani 1 1 d . .
H27 H 0.5307 0.3100 -0.0519 0.089 Uiso 1 1 calc R U
C28 C 0.6910(6) 0.4012(5) 0.1135(5) 0.0768(14) Uani 1 1 d . .
H28 H 0.7570 0.4020 0.0798 0.092 Uiso 1 1 calc R U
C29 C 0.7276(5) 0.4548(5) 0.2420(5) 0.0702(12) Uani 1 1 d . .
H29 H 0.8188 0.4922 0.2958 0.084 Uiso 1 1 calc R U
C30 C 0.6295(4) 0.4535(4) 0.2918(4) 0.0540(10) Uani 1 1 d . .
H30 H 0.6555 0.4907 0.3790 0.065 Uiso 1 1 calc R U
C31 C 0.0723(5) 0.7418(5) 0.2129(5) 0.0699(12) Uani 1 1 d . .
H31 H 0.0984 0.6649 0.2056 0.084 Uiso 1 1 calc R U
Cl1 Cl 0.1425(2) 0.86222(16) 0.37306(15) 0.1092(6) Uani 1 1 d . .
Cl2 Cl -0.0991(2) 0.6933(4) 0.1525(3) 0.2110(17) Uani 1 1 d . .
Cl3 Cl 0.13382(19) 0.7982(2) 0.12323(18) 0.1242(7) Uani 1 1 d . .
N1 N 0.4824(3) 0.1490(3) 0.2736(3) 0.0396(7) Uani 1 1 d . .
O1 O 0.5285(3) 0.3285(2) 0.4642(2) 0.0522(7) Uani 1 1 d . .
O2 O 0.1159(5) 0.5280(4) 0.2857(5) 0.1094(15) Uani 1 1 d . .

loop_
_atom_site_aniso_label
_atom_site_aniso_U_11
_atom_site_aniso_U_22
_atom_site_aniso_U_33
_atom_site_aniso_U_23
_atom_site_aniso_U_13
_atom_site_aniso_U_12
C1 0.064(3) 0.054(2) 0.077(3) 0.041(2) 0.030(2) 0.028(2)
C2 0.086(3) 0.058(3) 0.086(3) 0.048(3) 0.022(3) 0.019(3)
C3 0.106(4) 0.052(3) 0.069(3) 0.033(2) 0.007(3) 0.031(3)
C4 0.105(4) 0.076(3) 0.081(3) 0.035(3) 0.021(3) 0.068(3)
C5 0.067(3) 0.071(3) 0.063(3) 0.031(2) 0.024(2) 0.044(2)
C6 0.050(2) 0.0434(19) 0.0403(19) 0.0206(16) 0.0115(16) 0.0243(17)
C7 0.043(2) 0.051(2) 0.065(2) 0.0330(19) 0.0230(18) 0.0222(17)
C8 0.0458(19) 0.0298(16) 0.0364(17) 0.0161(14) 0.0175(15) 0.0096(14)
C9 0.063(2) 0.0357(18) 0.049(2) 0.0167(17) 0.032(2) 0.0191(17)
C10 0.074(3) 0.039(2) 0.039(2) 0.0065(16) 0.030(2) 0.0055(19)
C11 0.057(2) 0.048(2) 0.0316(18) 0.0105(16) 0.0095(17) -0.0015(18)
C12 0.043(2) 0.0436(19) 0.0378(19) 0.0180(16) 0.0096(16) 0.0083(16)
C13 0.0438(19) 0.0282(15) 0.0325(17) 0.0135(14) 0.0131(15) 0.0099(14)
C14 0.0454(19) 0.0286(15) 0.0296(16) 0.0118(13) 0.0064(14) 0.0149(14)
C15 0.050(2) 0.0267(16) 0.0359(17) 0.0114(14) 0.0054(15) 0.0127(15)
C16 0.066(3) 0.043(2) 0.057(2) 0.0294(19) 0.014(2) 0.0260(19)
C17 0.070(3) 0.059(2) 0.074(3) 0.039(2) 0.024(2) 0.041(2)
C18 0.051(2) 0.045(2) 0.043(2) 0.0143(17) 0.0107(17) 0.0232(17)
C19 0.057(3) 0.067(3) 0.056(2) 0.021(2) 0.020(2) 0.035(2)
C20 0.056(3) 0.081(3) 0.052(2) 0.024(2) 0.023(2) 0.025(2)
C21 0.059(3) 0.074(3) 0.054(2) 0.035(2) 0.022(2) 0.021(2)
C22 0.053(2) 0.053(2) 0.046(2) 0.0256(18) 0.0162(18) 0.0231(18)
C23 0.046(2) 0.0387(18) 0.0299(17) 0.0115(14) 0.0076(15) 0.0169(15)
C24 0.0459(19) 0.0308(16) 0.0357(18) 0.0167(15) 0.0108(16) 0.0139(15)
C25 0.055(2) 0.0262(15) 0.0421(19) 0.0162(15) 0.0110(17) 0.0130(15)
C26 0.061(3) 0.052(2) 0.043(2) 0.0173(18) 0.0124(19) 0.0073(19)
C27 0.094(4) 0.063(3) 0.051(3) 0.020(2) 0.030(3) 0.015(3)
C28 0.083(4) 0.063(3) 0.089(4) 0.032(3) 0.049(3) 0.025(3)
C29 0.057(3) 0.064(3) 0.080(3) 0.031(3) 0.021(2) 0.022(2)
C30 0.056(2) 0.043(2) 0.051(2) 0.0189(18) 0.0105(19) 0.0176(18)
C31 0.070(3) 0.069(3) 0.080(3) 0.049(3) 0.021(2) 0.023(2)
Cl1 0.1426(15) 0.0886(10) 0.0840(10) 0.0373(8) 0.0457(10) 0.0239(10)
Cl2 0.0725(12) 0.393(5) 0.163(2) 0.177(3) 0.0252(13) 0.0049(18)
Cl3 0.1056(13) 0.1720(18) 0.1096(13) 0.0859(13) 0.0528(11) 0.0215(12)
N1 0.0446(16) 0.0346(14) 0.0416(16) 0.0200(13) 0.0143(13) 0.0185(13)
O1 0.0589(16) 0.0445(14) 0.0353(14) 0.0134(12) 0.0025(12) 0.0193(12)
O2 0.132(3) 0.111(3) 0.169(4) 0.101(3) 0.087(3) 0.099(3)

loop_
_atom_type_symbol
_atom_type_description
_atom_type_scat_dispersion_real
_atom_type_scat_dispersion_imag
_atom_type_scat_source
C C 0.0033 0.0016 'International Tables Vol C Tables 4.2.6.8 and 6.1.1.4'
H H 0.0000 0.0000 'International Tables Vol C Tables 4.2.6.8 and 6.1.1.4'
N N 0.0061 0.0033 'International Tables Vol C Tables 4.2.6.8 and 6.1.1.4'
O O 0.0106 0.0060 'International Tables Vol C Tables 4.2.6.8 and 6.1.1.4'
Cl Cl 0.1484 0.1585 'International Tables Vol C Tables 4.2.6.8 and 6.1.1.4'

loop_
_geom_angle_atom_site_label_1
_geom_angle_atom_site_label_2
_geom_angle_atom_site_label_3
_geom_angle
C6 C1 C2 121.0(4)
C6 C1 H1 119.5
C2 C1 H1 119.5
C3 C2 C1 121.3(5)
C3 C2 H2 119.4
C1 C2 H2 119.4
C2 C3 C4 119.2(5)
C2 C3 H3 120.4
C4 C3 H3 120.4
C3 C4 C5 120.8(5)
C3 C4 H4 119.6
C5 C4 H4 119.6
C6 C5 C4 119.6(5)
C6 C5 H5 120.2
C4 C5 H5 120.2
C5 C6 C1 118.0(4)
C5 C6 C7 119.6(4)
C1 C6 C7 122.3(3)
N1 C7 C6 115.0(3)
N1 C7 H7A 108.5
C6 C7 H7A 108.5
N1 C7 H7B 108.5
C6 C7 H7B 108.5
H7A C7 H7B 107.5
C9 C8 C13 122.0(3)
C9 C8 N1 128.0(3)
C13 C8 N1 109.9(3)
C8 C9 C10 117.1(4)
C8 C9 H9 121.4
C10 C9 H9 121.4
C11 C10 C9 121.8(3)
C11 C10 H10 119.1
C9 C10 H10 119.1
C10 C11 C12 120.5(4)
C10 C11 H11 119.7
C12 C11 H11 119.7
C13 C12 C11 118.8(4)
C13 C12 H12 120.6
C11 C12 H12 120.6
C12 C13 C8 119.7(3)
C12 C13 C14 131.6(3)
C8 C13 C14 108.7(3)
C13 C14 C23 112.6(3)
C13 C14 C24 101.7(2)
C23 C14 C24 112.3(3)
C13 C14 C15 113.9(3)
C23 C14 C15 111.0(3)
C24 C14 C15 104.7(3)
C25 C15 C16 113.5(3)
C25 C15 C14 113.5(3)
C16 C15 C14 109.9(3)
C25 C15 H15 106.5
C16 C15 H15 106.5
C14 C15 H15 106.5
C17 C16 C15 112.5(3)
C17 C16 H16A 109.1
C15 C16 H16A 109.1
C17 C16 H16B 109.1
C15 C16 H16B 109.1
H16A C16 H16B 107.8
O2 C17 C16 121.8(4)
O2 C17 C18 120.2(4)
C16 C17 C18 117.9(3)
C19 C18 C23 120.0(4)
C19 C18 C17 119.3(4)
C23 C18 C17 120.7(4)
C20 C19 C18 121.3(4)
C20 C19 H19 119.4
C18 C19 H19 119.4
C19 C20 C21 119.3(4)
C19 C20 H20 120.3
C21 C20 H20 120.3
C20 C21 C22 120.0(4)
C20 C21 H21 120.0
C22 C21 H21 120.0
C21 C22 C23 121.6(4)
C21 C22 H22 119.2
C23 C22 H22 119.2
C22 C23 C18 117.7(4)
C22 C23 C14 120.0(3)
C18 C23 C14 122.3(3)
O1 C24 N1 125.3(3)
O1 C24 C14 126.5(3)
N1 C24 C14 108.1(3)
C26 C25 C30 117.6(4)
C26 C25 C15 122.8(3)
C30 C25 C15 119.5(3)
C27 C26 C25 121.2(4)
C27 C26 H26 119.4
C25 C26 H26 119.4
C26 C27 C28 120.7(4)
C26 C27 H27 119.7
C28 C27 H27 119.7
C29 C28 C27 119.3(5)
C29 C28 H28 120.4
C27 C28 H28 120.4
C28 C29 C30 120.2(5)
C28 C29 H29 119.9
C30 C29 H29 119.9
C25 C30 C29 121.1(4)
C25 C30 H30 119.5
C29 C30 H30 119.5
Cl2 C31 Cl3 109.2(3)
Cl2 C31 Cl1 111.7(3)
Cl3 C31 Cl1 111.2(3)
Cl2 C31 H31 108.2
Cl3 C31 H31 108.2
Cl1 C31 H31 108.2
C24 N1 C8 111.1(3)
C24 N1 C7 122.8(3)
C8 N1 C7 125.6(3)

loop_
_geom_bond_atom_site_label_1
_geom_bond_atom_site_label_2
_geom_bond_distance
C1 C6 1.375(6)
C1 C2 1.379(6)
C1 H1 0.9300
C2 C3 1.337(7)
C2 H2 0.9300
C3 C4 1.361(8)
C3 H3 0.9300
C4 C5 1.404(7)
C4 H4 0.9300
C5 C6 1.375(5)
C5 H5 0.9300
C6 C7 1.504(5)
C7 N1 1.455(4)
C7 H7A 0.9700
C7 H7B 0.9700
C8 C9 1.381(5)
C8 C13 1.390(5)
C8 N1 1.406(4)
C9 C10 1.382(6)
C9 H9 0.9300
C10 C11 1.372(6)
C10 H10 0.9300
C11 C12 1.389(5)
C11 H11 0.9300
C12 C13 1.379(5)
C12 H12 0.9300
C13 C14 1.513(4)
C14 C23 1.518(5)
C14 C24 1.544(4)
C14 C15 1.569(4)
C15 C25 1.511(5)
C15 C16 1.534(5)
C15 H15 0.9800
C16 C17 1.484(6)
C16 H16A 0.9700
C16 H16B 0.9700
C17 O2 1.217(5)
C17 C18 1.492(6)
C18 C19 1.387(6)
C18 C23 1.398(5)
C19 C20 1.362(7)
C19 H19 0.9300
C20 C21 1.378(6)
C20 H20 0.9300
C21 C22 1.380(6)
C21 H21 0.9300
C22 C23 1.384(5)
C22 H22 0.9300
C24 O1 1.212(4)
C24 N1 1.366(4)
C25 C26 1.388(5)
C25 C30 1.386(5)
C26 C27 1.369(7)
C26 H26 0.9300
C27 C28 1.372(7)
C27 H27 0.9300
C28 C29 1.373(7)
C28 H28 0.9300
C29 C30 1.380(6)
C29 H29 0.9300
C30 H30 0.9300
C31 Cl2 1.694(5)
C31 Cl3 1.747(5)
C31 Cl1 1.748(5)
C31 H31 0.9800

loop_
_geom_torsion_atom_site_label_1
_geom_torsion_atom_site_label_2
_geom_torsion_atom_site_label_3
_geom_torsion_atom_site_label_4
_geom_torsion
C6 C1 C2 C3 0.2(7)
C1 C2 C3 C4 -0.6(8)
C2 C3 C4 C5 0.3(8)
C3 C4 C5 C6 0.4(7)
C4 C5 C6 C1 -0.8(6)
C4 C5 C6 C7 176.3(4)
C2 C1 C6 C5 0.6(6)
C2 C1 C6 C7 -176.4(4)
C5 C6 C7 N1 153.7(4)
C1 C6 C7 N1 -29.4(5)
C13 C8 C9 C10 0.2(5)
N1 C8 C9 C10 176.3(3)
C8 C9 C10 C11 -0.8(6)
C9 C10 C11 C12 0.7(6)
C10 C11 C12 C13 -0.1(6)
C11 C12 C13 C8 -0.5(5)
C11 C12 C13 C14 -179.3(3)
C9 C8 C13 C12 0.4(5)
N1 C8 C13 C12 -176.3(3)
C9 C8 C13 C14 179.5(3)
N1 C8 C13 C14 2.8(4)
C12 C13 C14 C23 52.9(5)
C8 C13 C14 C23 -126.1(3)
C12 C13 C14 C24 173.3(4)
C8 C13 C14 C24 -5.6(3)
C12 C13 C14 C15 -74.6(5)
C8 C13 C14 C15 106.4(3)
C13 C14 C15 C25 -50.4(4)
C23 C14 C15 C25 -178.8(3)
C24 C14 C15 C25 59.8(3)
C13 C14 C15 C16 77.9(4)
C23 C14 C15 C16 -50.5(4)
C24 C14 C15 C16 -171.9(3)
C25 C15 C16 C17 -174.5(3)
C14 C15 C16 C17 57.2(4)
C15 C16 C17 O2 147.4(5)
C15 C16 C17 C18 -34.8(5)
O2 C17 C18 C19 4.5(7)
C16 C17 C18 C19 -173.3(4)
O2 C17 C18 C23 -176.6(4)
C16 C17 C18 C23 5.5(6)
C23 C18 C19 C20 -0.6(6)
C17 C18 C19 C20 178.3(4)
C18 C19 C20 C21 -0.1(7)
C19 C20 C21 C22 0.4(7)
C20 C21 C22 C23 -0.1(6)
C21 C22 C23 C18 -0.5(6)
C21 C22 C23 C14 -178.6(3)
C19 C18 C23 C22 0.8(5)
C17 C18 C23 C22 -178.0(4)
C19 C18 C23 C14 178.8(3)
C17 C18 C23 C14 0.0(5)
C13 C14 C23 C22 72.1(4)
C24 C14 C23 C22 -42.1(4)
C15 C14 C23 C22 -158.9(3)
C13 C14 C23 C18 -105.9(4)
C24 C14 C23 C18 140.0(3)
C15 C14 C23 C18 23.2(4)
C13 C14 C24 O1 -176.4(3)
C23 C14 C24 O1 -55.8(5)
C15 C14 C24 O1 64.7(4)
C13 C14 C24 N1 6.7(3)
C23 C14 C24 N1 127.4(3)
C15 C14 C24 N1 -112.1(3)
C16 C15 C25 C26 -41.4(5)
C14 C15 C25 C26 85.1(4)
C16 C15 C25 C30 136.7(3)
C14 C15 C25 C30 -96.8(4)
C30 C25 C26 C27 0.9(6)
C15 C25 C26 C27 179.0(4)
C25 C26 C27 C28 -0.4(7)
C26 C27 C28 C29 0.0(8)
C27 C28 C29 C30 0.0(7)
C26 C25 C30 C29 -0.9(6)
C15 C25 C30 C29 -179.1(3)
C28 C29 C30 C25 0.5(7)
O1 C24 N1 C8 177.5(3)
C14 C24 N1 C8 -5.6(4)
O1 C24 N1 C7 -9.7(5)
C14 C24 N1 C7 167.2(3)
C9 C8 N1 C24 -174.7(3)
C13 C8 N1 C24 1.9(4)
C9 C8 N1 C7 12.8(5)
C13 C8 N1 C7 -170.7(3)
C6 C7 N1 C24 116.6(4)
C6 C7 N1 C8 -71.7(4)
